data_9002771
loop_
_publ_author_name
'Friedrich, A.'
'Lager, G. A.'
'Ulmer, P.'
'Kunz, M.'
'Marshall, W. G.'

_publ_section_title
;
 High-pressure single-crystal X-ray and powder neutron study of
 F,OH/OD-chondrodite: Compressibility, structure, and hydrogen bonding
 Sample: P = 0.0001 GPa, X-ray
;
_journal_name_full 'American Mineralogist'
_journal_page_first 931
_journal_page_last 939
_journal_volume 87
_journal_year 2002
_chemical_formula_sum 'F1.16 Fe0.1 H0.84 Mg4.9 O8.84 Si2'
_chemical_name_mineral Chondrodite
_space_group_IT_number 14
_symmetry_space_group_name_Hall '-P 2xab'
_symmetry_space_group_name_H-M 'P 21/b 1 1'
_cell_angle_alpha 109.081
_cell_angle_beta 90
_cell_angle_gamma 90
_cell_formula_units_Z 2
_cell_length_a 4.7328
_cell_length_b 10.2765
_cell_length_c 7.8760
_cell_volume 362.016
_database_code_amcsd 0002860
_diffrn_ambient_pressure 100
_exptl_crystal_density_diffrn 3.167
_cod_original_formula_sum 'Mg4.9 Fe.1 Si2 O8.84 (F1.16 H.84)'
_cod_database_code 9002771

loop_
_space_group_symop_operation_xyz
x,y,z
1/2-x,1/2+y,z
1/2+x,1/2-y,-z
-x,-y,-z

loop_
_atom_site_label
_atom_site_fract_x
_atom_site_fract_y
_atom_site_fract_z
_atom_site_occupancy
_atom_site_U_iso_or_equiv
_atom_site_type_symbol
_atom_site_attached_hydrogens
MgM1 0.50000 0.00000 0.50000 0.90000 0.00900 Mg 0
FeM1 0.50000 0.00000 0.50000 0.10000 0.00900 Fe 0
MgM2 0.01150 0.17310 0.30760 1.00000 0.00800 Mg 0
MgM3 0.49220 0.88680 0.07830 1.00000 0.01000 Mg 0
Si 0.07730 0.14320 0.70510 1.00000 0.00850 Si 0
O1 0.78200 -0.00100 0.29500 1.00000 0.01300 O 0
O2 0.72700 0.24300 0.12500 1.00000 0.01100 O 0
O3 0.22300 0.16500 0.53200 1.00000 0.01300 O 0
O4 0.26600 0.85200 0.29600 1.00000 0.01300 O 0
O-H5 0.26100 0.05600 0.10000 0.42000 0.01400 O 1
F5 0.26100 0.05600 0.10000 0.58000 0.01400 F 0

loop_
_cod_changelog_entry_id
_cod_changelog_entry_author
_cod_changelog_entry_date
_cod_changelog_entry_text
1
;cod-tools version 3.8.0
Id: cif_guess_AMCSD_atom_types 9574 2023-05-10 09:00:05Z saulius
;
2023-05-10T18:48:15+03:00
;Derived atom types and hydrogen counts
from atom names that follow the AMCSD naming convention
(Wat == water, O-H == hydroxyl).
;

loop_
_cod_related_entry_id
_cod_related_entry_database
_cod_related_entry_code
1 AMCSD 0002860
